data_8101123
loop_
_publ_author_name
'Meenakshi, C.'
'Ramamoorthy, V.'
'Muthusubramanian, S.'
'Sivasubramanian, S.'
'Ziegler, T.'
'Lex, J.'

_publ_section_title
;
Crystal structure of 2-(3,4-dimethylphenyl)-2-cyclohexene-1-one oxime, 
C~14~H~17~NO
;
_journal_issue 4
_journal_name_full 'Zeitschrift f\"ur Kristallographie - New Crystal Structures'
_journal_page_first 653
_journal_page_last 654
_journal_volume 216
_journal_year 2001
_chemical_formula_structural 'C14 H17 N O'
_chemical_formula_sum 'C14 H17 N O'
_chemical_formula_weight 215.29
_chemical_melting_point 428
_space_group_IT_number 2
_symmetry_cell_setting triclinic
_symmetry_space_group_name_Hall '-P 1'
_symmetry_space_group_name_H-M 'P -1'
_cell_angle_alpha 67.69(1)
_cell_angle_beta 80.71(1)
_cell_angle_gamma 79.29(1)
_cell_formula_units_Z 2
_cell_length_a 6.731(1)
_cell_length_b 8.757(1)
_cell_length_c 11.348(1)
_cell_measurement_temperature 293(2)
_cell_volume 604.99(13)
_diffrn_ambient_temperature 293(2)
_exptl_crystal_density_diffrn 1.182
_cod_database_code 8101123

loop_
_symmetry_equiv_pos_as_xyz
'x, y, z'
'-x, -y, -z'

loop_
_atom_site_label
_atom_site_type_symbol
_atom_site_fract_x
_atom_site_fract_y
_atom_site_fract_z
_atom_site_U_iso_or_equiv
_atom_site_adp_type
_atom_site_occupancy
_atom_site_symmetry_multiplicity
_atom_site_calc_flag
_atom_site_refinement_flags
_atom_site_disorder_assembly
_atom_site_disorder_group
C1 C 0.62504(17) 0.68387(14) 0.04289(10) 0.0394(3) Uani 1 2 d . . .
C2 C 0.50140(17) 0.76848(14) -0.06648(10) 0.0394(3) Uani 1 2 d . . .
C3 C 0.31097(19) 0.83924(16) -0.04623(12) 0.0475(3) Uani 1 2 d . . .
C4 C 0.2059(2) 0.83508(19) 0.08170(13) 0.0547(3) Uani 1 2 d . . .
C5 C 0.3117(2) 0.7010(2) 0.19079(13) 0.0571(4) Uani 1 2 d . . .
C6 C 0.5402(2) 0.7029(2) 0.16856(13) 0.0520(3) Uani 1 2 d . . .
C1' C 0.58952(17) 0.77740(14) -0.19785(11) 0.0406(3) Uani 1 2 d . . .
C2' C 0.47586(19) 0.74609(15) -0.27662(12) 0.0448(3) Uani 1 2 d . . .
C3' C 0.5493(2) 0.75660(16) -0.40122(12) 0.0479(3) Uani 1 2 d . . .
C4' C 0.7445(2) 0.79971(17) -0.44951(12) 0.0523(3) Uani 1 2 d . . .
C5' C 0.8571(2) 0.83183(18) -0.37126(12) 0.0544(3) Uani 1 2 d . . .
C6' C 0.78238(19) 0.82160(16) -0.24793(12) 0.0475(3) Uani 1 2 d . . .
C7' C 0.4192(3) 0.7219(3) -0.48179(17) 0.0674(4) Uani 1 2 d . . .
C8' C 0.8327(3) 0.8109(3) -0.58334(16) 0.0774(5) Uani 1 2 d . . .
N N 0.79653(14) 0.59960(13) 0.02391(9) 0.0432(3) Uani 1 2 d . . .
O O 0.90147(14) 0.52519(13) 0.13440(9) 0.0551(3) Uani 1 2 d . . .
H3 H 0.232(2) 0.9034(18) -0.1228(14) 0.052(4) Uiso 1 2 d . . .
H4A H 0.060(3) 0.821(2) 0.0878(16) 0.072(5) Uiso 1 2 d . . .
H4B H 0.199(3) 0.947(2) 0.0861(15) 0.069(5) Uiso 1 2 d . . .
H5A H 0.282(2) 0.586(2) 0.1962(15) 0.071(5) Uiso 1 2 d . . .
H5B H 0.259(3) 0.717(2) 0.2725(18) 0.077(5) Uiso 1 2 d . . .
H6A H 0.610(2) 0.616(2) 0.2383(16) 0.060(4) Uiso 1 2 d . . .
H6B H 0.572(3) 0.811(2) 0.1647(16) 0.077(5) Uiso 1 2 d . . .
H7A H 0.492(3) 0.644(2) -0.5202(17) 0.083(5) Uiso 1 2 d . . .
H7B H 0.292(3) 0.674(2) -0.4287(19) 0.091(6) Uiso 1 2 d . . .
H7C H 0.378(3) 0.821(3) -0.553(2) 0.101(7) Uiso 1 2 d . . .
H8A H 0.843(3) 0.703(3) -0.592(2) 0.104(7) Uiso 1 2 d . . .
H8B H 0.973(4) 0.848(3) -0.607(2) 0.126(8) Uiso 1 2 d . . .
H8C H 0.741(4) 0.888(3) -0.646(2) 0.121(8) Uiso 1 2 d . . .
H2' H 0.342(2) 0.7105(17) -0.2415(13) 0.048(3) Uiso 1 2 d . . .
H5' H 0.998(3) 0.864(2) -0.4045(15) 0.065(4) Uiso 1 2 d . . .
H6' H 0.866(2) 0.8450(19) -0.1949(15) 0.059(4) Uiso 1 2 d . . .
HO H 1.015(3) 0.477(2) 0.1024(18) 0.088(6) Uiso 1 2 d . . .

loop_
_atom_site_aniso_label
_atom_site_aniso_U_11
_atom_site_aniso_U_22
_atom_site_aniso_U_33
_atom_site_aniso_U_23
_atom_site_aniso_U_13
_atom_site_aniso_U_12
C1 0.0378(6) 0.0439(6) 0.0361(6) -0.0150(5) -0.0021(4) -0.0044(5)
C2 0.0401(6) 0.0399(6) 0.0365(6) -0.0136(5) -0.0034(4) -0.0018(4)
C3 0.0451(7) 0.0488(7) 0.0443(7) -0.0161(5) -0.0065(5) 0.0045(5)
C4 0.0446(7) 0.0630(9) 0.0534(8) -0.0262(6) 0.0008(6) 0.0067(6)
C5 0.0504(8) 0.0718(10) 0.0428(7) -0.0218(7) 0.0034(6) 0.0024(6)
C6 0.0497(7) 0.0671(9) 0.0411(7) -0.0257(6) -0.0050(5) 0.0011(6)
C1' 0.0416(6) 0.0392(6) 0.0352(6) -0.0102(4) -0.0053(4) 0.0028(4)
C2' 0.0422(6) 0.0467(7) 0.0429(6) -0.0158(5) -0.0071(5) 0.0023(5)
C3' 0.0551(7) 0.0452(7) 0.0406(6) -0.0163(5) -0.0124(5) 0.0086(5)
C4' 0.0594(8) 0.0522(7) 0.0365(6) -0.0128(5) -0.0017(5) 0.0044(6)
C5' 0.0500(7) 0.0617(8) 0.0425(7) -0.0119(6) 0.0027(6) -0.0067(6)
C6' 0.0469(7) 0.0522(7) 0.0394(6) -0.0123(5) -0.0041(5) -0.0068(5)
C7' 0.0743(11) 0.0785(11) 0.0577(9) -0.0351(9) -0.0198(8) 0.0041(9)
C8' 0.0871(13) 0.0952(14) 0.0439(8) -0.0269(9) 0.0064(8) -0.0053(11)
N 0.0371(5) 0.0523(6) 0.0361(5) -0.0125(4) -0.0066(4) -0.0011(4)
O 0.0415(5) 0.0763(7) 0.0408(5) -0.0170(4) -0.0114(4) 0.0056(4)

loop_
_geom_bond_atom_site_label_1
_geom_bond_atom_site_label_2
_geom_bond_distance
_geom_bond_site_symmetry_2
_geom_bond_publ_flag
C1 N 1.2834(15) . ?
C1 C2 1.4792(15) . ?
C1 C6 1.5067(16) . ?
C2 C3 1.3407(17) . ?
C2 C1' 1.4913(15) . ?
C3 C4 1.4989(18) . ?
C4 C5 1.513(2) . ?
C5 C6 1.520(2) . ?
C1' C2' 1.3943(17) . ?
C1' C6' 1.3927(18) . ?
C2' C3' 1.3946(17) . ?
C3' C4' 1.401(2) . ?
C3' C7' 1.504(2) . ?
C4' C5' 1.388(2) . ?
C4' C8' 1.5120(19) . ?
C5' C6' 1.3834(18) . ?
N O 1.4107(13) . ?

loop_
_cod_related_entry_id
_cod_related_entry_database
_cod_related_entry_code
1 ChemSpider 21183594
